data_7120134
loop_
_publ_author_name
'Raju, Selvam'
'Annamalai, Pratheep K.'
'Chen, Pei-Ling'
'Liu, Yi-Hung'
'Chuang, Shih-Ching'

_publ_section_title
;
 Iptycenes with acridinone motif developed through [4 + 2] cycloaddition
 of tethered naphthalene and iminoquinone via radical reaction
;
_journal_name_full 'Chem. Commun.'
_journal_paper_doi 10.1039/C7CC03030D
_journal_year 2017
_chemical_formula_sum 'C23 H15 N O'
_chemical_formula_weight 321.36
_chemical_name_systematic
; 
 ? 
;
_space_group_IT_number 2
_symmetry_cell_setting triclinic
_symmetry_space_group_name_Hall '-P 1'
_symmetry_space_group_name_H-M 'P -1'
_atom_sites_solution_hydrogens geom
_atom_sites_solution_primary direct
_atom_sites_solution_secondary difmap
_audit_creation_method SHELXL-97
_audit_update_record
;
2017-04-19 deposited with the CCDC.
2017-05-16 downloaded from the CCDC.
;
_cell_angle_alpha 111.633(7)
_cell_angle_beta 90.794(6)
_cell_angle_gamma 112.965(6)
_cell_formula_units_Z 2
_cell_length_a 9.1825(6)
_cell_length_b 9.9928(7)
_cell_length_c 10.0713(8)
_cell_measurement_reflns_used 2575
_cell_measurement_temperature 200(2)
_cell_measurement_theta_max 77.1520
_cell_measurement_theta_min 4.7840
_cell_volume 777.41(12)
_computing_cell_refinement 'CrysAlisPro 1.171.38.41 (Rigaku OD, 2015)'
_computing_data_collection 'CrysAlisPro 1.171.38.41 (Rigaku OD, 2015)'
_computing_data_reduction 'CrysAlisPro 1.171.38.41 (Rigaku OD, 2015)'
_computing_molecular_graphics SHELXTL
_computing_publication_material SHELXTL
_computing_structure_refinement 'SHELXL-97 (Sheldrick, 1997)'
_computing_structure_solution 'SHELXS-97 (Sheldrick, 1990)'
_diffrn_ambient_temperature 200(2)
_diffrn_detector_area_resol_mean 10.2496
_diffrn_measured_fraction_theta_full 0.994
_diffrn_measured_fraction_theta_max 0.994
_diffrn_measurement_device_type 'Xcalibur, Atlas, Gemini'
_diffrn_radiation_monochromator graphite
_diffrn_radiation_source 'fine-focus sealed tube'
_diffrn_radiation_type CuK\a
_diffrn_radiation_wavelength 1.54178
_diffrn_reflns_av_R_equivalents 0.0303
_diffrn_reflns_av_sigmaI/netI 0.0463
_diffrn_reflns_limit_h_max 11
_diffrn_reflns_limit_h_min -7
_diffrn_reflns_limit_k_max 10
_diffrn_reflns_limit_k_min -12
_diffrn_reflns_limit_l_max 12
_diffrn_reflns_limit_l_min -12
_diffrn_reflns_number 5077
_diffrn_reflns_theta_full 68.00
_diffrn_reflns_theta_max 68.00
_diffrn_reflns_theta_min 4.81
_exptl_absorpt_coefficient_mu 0.657
_exptl_absorpt_correction_T_max 1.00000
_exptl_absorpt_correction_T_min 0.92384
_exptl_absorpt_correction_type multi-scan
_exptl_absorpt_process_details
; 
CrysAlisPro 1.171.38.41 (Rigaku Oxford Diffraction, 2015) 
Empirical absorption correction using spherical harmonics, 
 implemented in SCALE3 ABSPACK scaling algorithm. 
;
_exptl_crystal_colour yellow
_exptl_crystal_density_diffrn 1.373
_exptl_crystal_density_method 'not measured'
_exptl_crystal_description column
_exptl_crystal_F_000 336
_exptl_crystal_size_max 0.25
_exptl_crystal_size_mid 0.20
_exptl_crystal_size_min 0.15
_refine_diff_density_max 0.330
_refine_diff_density_min -0.281
_refine_diff_density_rms 0.067
_refine_ls_extinction_method none
_refine_ls_goodness_of_fit_ref 1.035
_refine_ls_hydrogen_treatment mixed
_refine_ls_matrix_type full
_refine_ls_number_parameters 226
_refine_ls_number_reflns 2805
_refine_ls_number_restraints 0
_refine_ls_restrained_S_all 1.035
_refine_ls_R_factor_all 0.0719
_refine_ls_R_factor_gt 0.0541
_refine_ls_shift/su_max 0.001
_refine_ls_shift/su_mean 0.000
_refine_ls_structure_factor_coef Fsqd
_refine_ls_weighting_details 'calc w=1/[\s^2^(Fo^2^)+(0.0952P)^2^+0.0297P] where P=(Fo^2^+2Fc^2^)/3'
_refine_ls_weighting_scheme calc
_refine_ls_wR_factor_gt 0.1412
_refine_ls_wR_factor_ref 0.1615
_reflns_number_gt 2115
_reflns_number_total 2805
_reflns_threshold_expression >2sigma(I)
_cod_data_source_file c7cc03030d2.cif
_cod_data_source_block ic17940
_cod_depositor_comments
;
The following automatic conversions were performed:

'_symmetry_cell_setting' value 'Triclinic' changed to 'triclinic'
according to
/home/data/users/saulius/crontab/automatic-downloads/rss-feeds/RSC/lib/dictionaries/cif_core.dic
dictionary named 'cif_core.dic' version 2.4.2 from 2011-04-26.

Automatic conversion script
Id: cif_fix_values 4973 2017-02-22 13:04:09Z antanas 
;
_cod_original_cell_volume 777.41(10)
_cod_original_sg_symbol_H-M P-1
_cod_database_code 7120134

loop_
_symmetry_equiv_pos_as_xyz
'x, y, z'
'-x, -y, -z'

loop_
_atom_site_label
_atom_site_type_symbol
_atom_site_fract_x
_atom_site_fract_y
_atom_site_fract_z
_atom_site_U_iso_or_equiv
_atom_site_adp_type
_atom_site_occupancy
_atom_site_symmetry_multiplicity
_atom_site_calc_flag
_atom_site_refinement_flags
O1 O 0.74429(18) 0.3369(2) 0.24246(17) 0.0437(4) Uani 1 1 d .
N1 N 0.2834(2) 0.29166(19) 0.57677(16) 0.0300(4) Uani 1 1 d .
C1 C 0.6394(2) 0.3231(2) 0.3168(2) 0.0320(4) Uani 1 1 d .
C2 C 0.6768(2) 0.3834(2) 0.4771(2) 0.0333(5) Uani 1 1 d .
H2A H 0.7861 0.4325 0.5238 0.040 Uiso 1 1 calc R
C3 C 0.5626(2) 0.3713(2) 0.5587(2) 0.0311(4) Uani 1 1 d .
H3A H 0.5933 0.4121 0.6611 0.037 Uiso 1 1 calc R
C4 C 0.3917(2) 0.2969(2) 0.4946(2) 0.0281(4) Uani 1 1 d .
C5 C 0.3549(2) 0.2337(2) 0.3372(2) 0.0267(4) Uani 1 1 d .
C6 C 0.4671(2) 0.2444(2) 0.2535(2) 0.0295(4) Uani 1 1 d .
C7 C 0.3979(2) 0.1731(2) 0.0918(2) 0.0317(5) Uani 1 1 d .
H7A H 0.4812 0.1785 0.0285 0.038 Uiso 1 1 calc R
C8 C 0.2998(2) 0.2643(2) 0.08201(19) 0.0280(4) Uani 1 1 d .
C9 C 0.3196(2) 0.3510(3) -0.0019(2) 0.0339(5) Uani 1 1 d .
H9A H 0.3958 0.3536 -0.0649 0.041 Uiso 1 1 calc R
C10 C 0.2256(3) 0.4347(3) 0.0076(2) 0.0366(5) Uani 1 1 d .
H10A H 0.2389 0.4958 -0.0483 0.044 Uiso 1 1 calc R
C11 C 0.1138(3) 0.4287(2) 0.0980(2) 0.0346(5) Uani 1 1 d .
H11A H 0.0515 0.4869 0.1043 0.041 Uiso 1 1 calc R
C12 C 0.0907(2) 0.3382(2) 0.18030(19) 0.0287(4) Uani 1 1 d .
H12A H 0.0123 0.3329 0.2411 0.034 Uiso 1 1 calc R
C13 C 0.1846(2) 0.2568(2) 0.17116(18) 0.0260(4) Uani 1 1 d .
C14 C 0.1820(2) 0.1557(2) 0.25777(19) 0.0272(4) Uani 1 1 d .
C15 C 0.1614(2) -0.0057(2) 0.13972(19) 0.0296(4) Uani 1 1 d .
H15A H 0.0755 -0.1038 0.1275 0.035 Uiso 1 1 calc R
C16 C 0.2725(2) 0.0034(2) 0.0573(2) 0.0324(4) Uani 1 1 d .
H16A H 0.2745 -0.0878 -0.0173 0.039 Uiso 1 1 calc R
C17 C 0.0649(2) 0.1474(2) 0.3588(2) 0.0272(4) Uani 1 1 d .
C18 C -0.0999(2) 0.0707(2) 0.30645(19) 0.0294(4) Uani 1 1 d .
H18A H -0.1373 0.0210 0.2043 0.035 Uiso 1 1 calc R
C19 C -0.2116(3) 0.0639(2) 0.3976(2) 0.0313(4) Uani 1 1 d .
C20 C -0.1555(3) 0.1379(3) 0.5482(2) 0.0355(5) Uani 1 1 d .
H20A H -0.2299 0.1363 0.6129 0.043 Uiso 1 1 calc R
C21 C 0.0080(3) 0.2132(2) 0.6026(2) 0.0338(5) Uani 1 1 d .
H21A H 0.0444 0.2626 0.7048 0.041 Uiso 1 1 calc R
C22 C 0.1209(2) 0.2184(2) 0.5111(2) 0.0291(4) Uani 1 1 d .
C23 C -0.3889(3) -0.0234(3) 0.3348(2) 0.0367(5) Uani 1 1 d .
H23A H -0.4044 -0.0671 0.2285 0.055 Uiso 1 1 calc R
H23B H -0.4394 0.0503 0.3688 0.055 Uiso 1 1 calc R
H23C H -0.4382 -0.1102 0.3664 0.055 Uiso 1 1 calc R

loop_
_atom_site_aniso_label
_atom_site_aniso_U_11
_atom_site_aniso_U_22
_atom_site_aniso_U_33
_atom_site_aniso_U_23
_atom_site_aniso_U_13
_atom_site_aniso_U_12
O1 0.0274(8) 0.0518(10) 0.0457(8) 0.0102(7) 0.0050(6) 0.0197(7)
N1 0.0340(9) 0.0270(8) 0.0272(7) 0.0102(6) 0.0003(7) 0.0121(7)
C1 0.0276(10) 0.0293(10) 0.0390(10) 0.0088(8) 0.0033(8) 0.0168(8)
C2 0.0267(9) 0.0277(9) 0.0402(10) 0.0086(8) -0.0053(8) 0.0114(8)
C3 0.0324(10) 0.0255(9) 0.0315(9) 0.0088(7) -0.0059(8) 0.0116(8)
C4 0.0319(10) 0.0233(9) 0.0291(9) 0.0086(7) -0.0001(7) 0.0137(8)
C5 0.0258(9) 0.0253(9) 0.0300(9) 0.0087(7) 0.0001(7) 0.0143(7)
C6 0.0278(10) 0.0306(9) 0.0304(9) 0.0082(7) 0.0017(7) 0.0167(8)
C7 0.0279(10) 0.0367(10) 0.0277(9) 0.0083(8) 0.0046(7) 0.0156(8)
C8 0.0248(9) 0.0293(9) 0.0244(8) 0.0069(7) 0.0007(7) 0.0100(8)
C9 0.0297(10) 0.0351(10) 0.0297(8) 0.0123(8) 0.0048(7) 0.0076(8)
C10 0.0373(11) 0.0351(11) 0.0358(9) 0.0187(8) 0.0002(8) 0.0100(9)
C11 0.0324(10) 0.0347(10) 0.0365(9) 0.0133(8) -0.0029(8) 0.0157(9)
C12 0.0238(9) 0.0317(9) 0.0270(8) 0.0087(7) -0.0003(7) 0.0115(8)
C13 0.0238(9) 0.0258(9) 0.0224(8) 0.0068(7) -0.0015(7) 0.0077(7)
C14 0.0256(10) 0.0282(9) 0.0258(8) 0.0080(7) 0.0001(7) 0.0122(8)
C15 0.0307(10) 0.0270(9) 0.0286(8) 0.0088(7) 0.0000(7) 0.0124(8)
C16 0.0352(10) 0.0311(10) 0.0282(8) 0.0064(7) 0.0006(7) 0.0169(9)
C17 0.0295(10) 0.0264(9) 0.0281(8) 0.0120(7) 0.0043(7) 0.0132(8)
C18 0.0311(10) 0.0308(9) 0.0265(8) 0.0122(7) 0.0013(7) 0.0129(8)
C19 0.0320(10) 0.0315(10) 0.0369(10) 0.0179(8) 0.0070(8) 0.0159(8)
C20 0.0368(11) 0.0412(11) 0.0350(10) 0.0195(8) 0.0132(8) 0.0190(9)
C21 0.0397(11) 0.0359(10) 0.0259(8) 0.0116(8) 0.0047(8) 0.0171(9)
C22 0.0335(10) 0.0261(9) 0.0279(9) 0.0110(7) 0.0023(8) 0.0131(8)
C23 0.0305(10) 0.0427(12) 0.0411(10) 0.0216(9) 0.0100(8) 0.0152(9)

loop_
_atom_type_symbol
_atom_type_description
_atom_type_scat_dispersion_real
_atom_type_scat_dispersion_imag
_atom_type_scat_source
C C 0.0181 0.0091 'International Tables Vol C Tables 4.2.6.8 and 6.1.1.4'
H H 0.0000 0.0000 'International Tables Vol C Tables 4.2.6.8 and 6.1.1.4'
N N 0.0311 0.0180 'International Tables Vol C Tables 4.2.6.8 and 6.1.1.4'
O O 0.0492 0.0322 'International Tables Vol C Tables 4.2.6.8 and 6.1.1.4'

loop_
_geom_angle_atom_site_label_1
_geom_angle_atom_site_label_2
_geom_angle_atom_site_label_3
_geom_angle
C4 N1 C22 118.86(16)
O1 C1 C6 122.52(18)
O1 C1 C2 122.45(18)
C6 C1 C2 115.02(18)
C3 C2 C1 122.55(18)
C2 C3 C4 121.87(17)
N1 C4 C5 123.84(18)
N1 C4 C3 120.61(16)
C5 C4 C3 115.54(18)
C6 C5 C4 123.60(17)
C6 C5 C14 115.74(16)
C4 C5 C14 120.61(17)
C5 C6 C1 121.37(17)
C5 C6 C7 113.54(17)
C1 C6 C7 125.06(18)
C6 C7 C16 105.54(16)
C6 C7 C8 103.78(15)
C16 C7 C8 105.03(16)
C9 C8 C13 120.41(18)
C9 C8 C7 126.12(18)
C13 C8 C7 113.46(17)
C8 C9 C10 118.95(19)
C11 C10 C9 120.22(19)
C10 C11 C12 121.00(19)
C13 C12 C11 118.47(18)
C12 C13 C8 120.93(18)
C12 C13 C14 126.29(17)
C8 C13 C14 112.74(16)
C17 C14 C5 112.27(15)
C17 C14 C15 115.74(16)
C5 C14 C15 104.95(15)
C17 C14 C13 115.34(15)
C5 C14 C13 103.10(15)
C15 C14 C13 104.10(14)
C16 C15 C14 114.80(18)
C15 C16 C7 114.51(17)
C18 C17 C22 118.83(18)
C18 C17 C14 121.08(16)
C22 C17 C14 120.08(18)
C19 C18 C17 122.43(17)
C18 C19 C20 118.48(19)
C18 C19 C23 120.19(18)
C20 C19 C23 121.33(19)
C21 C20 C19 120.04(19)
C20 C21 C22 121.65(17)
C21 C22 N1 117.26(16)
C21 C22 C17 118.53(18)
N1 C22 C17 124.19(18)

loop_
_geom_bond_atom_site_label_1
_geom_bond_atom_site_label_2
_geom_bond_distance
O1 C1 1.225(3)
N1 C4 1.300(3)
N1 C22 1.402(3)
C1 C6 1.470(3)
C1 C2 1.482(3)
C2 C3 1.336(3)
C3 C4 1.463(3)
C4 C5 1.452(3)
C5 C6 1.337(3)
C5 C14 1.519(2)
C6 C7 1.525(2)
C7 C16 1.534(3)
C7 C8 1.535(3)
C8 C9 1.385(3)
C8 C13 1.395(3)
C9 C10 1.401(3)
C10 C11 1.380(3)
C11 C12 1.400(3)
C12 C13 1.382(3)
C13 C14 1.553(3)
C14 C17 1.491(3)
C14 C15 1.547(3)
C15 C16 1.321(3)
C17 C18 1.389(3)
C17 C22 1.419(3)
C18 C19 1.384(3)
C19 C20 1.403(3)
C19 C23 1.506(3)
C20 C21 1.383(3)
C21 C22 1.394(3)
